data_4106177
loop_
_publ_author_name
'Qinliang Zhao'
'T. David Harris'
'Theodore A. Betley'

_publ_contact_author_address
;Department of Chemistry and Chemical Biology
Harvard University
Mallinckrodt 306E
12 Oxford Street
Cambridge, MA 02138
;
_publ_contact_author_email betley@chemistry.harvard.edu
_publ_contact_author_name 'Professor Theodore A. Betley'
_publ_contact_author_phone 617-496-9944
_publ_section_title
;
 [(HL)2Fe6(NCMe)m]n+ (m = 0, 2, 4, 6; n= -1, 0, 1, 2, 3, 4, 6): An
 Electron-Transfer Series Featuring Octahedral Fe6 Clusters Supported by a
 Hexaamide Ligand Platform
;
_journal_name_full 'Journal of the American Chemical Society'
_journal_page_first 8293
_journal_page_last 8306
_journal_paper_doi 10.1021/ja2015845
_journal_volume 133
_journal_year 2011
_chemical_formula_moiety 'C46 H48 Fe6 N12, C12 H26 N2 Na O2'
_chemical_formula_sum 'C58 H74 Fe6 N14 Na O2'
_chemical_formula_weight 1357.40
_chemical_name_common '[Na(Et2O)2(NCMe)2][(HL)2Fe6]'
_space_group_IT_number 2
_symmetry_cell_setting triclinic
_symmetry_space_group_name_Hall '-P 1'
_symmetry_space_group_name_H-M 'P -1'
_atom_sites_solution_hydrogens geom
_atom_sites_solution_primary direct
_atom_sites_solution_secondary difmap
_audit_creation_method SHELXL-97
_cell_angle_alpha 95.754(6)
_cell_angle_beta 93.572(6)
_cell_angle_gamma 109.697(5)
_cell_formula_units_Z 1
_cell_length_a 10.207(4)
_cell_length_b 11.848(4)
_cell_length_c 12.430(5)
_cell_measurement_reflns_used 3439
_cell_measurement_temperature 100(2)
_cell_measurement_theta_max 24.966
_cell_measurement_theta_min 2.284
_cell_volume 1400.7(9)
_computing_cell_refinement 'Bruker SAINT'
_computing_data_collection 'Bruker SMART'
_computing_data_reduction 'Bruker SAINT'
_computing_molecular_graphics XP
_computing_publication_material XCIF
_computing_structure_refinement 'SHELXL-97 (Sheldrick, 1997)'
_computing_structure_solution 'SHELXS-97 (Sheldrick, 1990)'
_diffrn_ambient_temperature 100(2)
_diffrn_measured_fraction_theta_full 0.993
_diffrn_measured_fraction_theta_max 0.993
_diffrn_measurement_device_type 'CCD area detector'
_diffrn_measurement_method 'phi and omega scans'
_diffrn_radiation_monochromator graphite
_diffrn_radiation_source 'fine-focus sealed tube'
_diffrn_radiation_type MoK\a
_diffrn_radiation_wavelength 0.71073
_diffrn_reflns_av_R_equivalents 0.0602
_diffrn_reflns_av_sigmaI/netI 0.0763
_diffrn_reflns_limit_h_max 13
_diffrn_reflns_limit_h_min -13
_diffrn_reflns_limit_k_max 15
_diffrn_reflns_limit_k_min -15
_diffrn_reflns_limit_l_max 16
_diffrn_reflns_limit_l_min -16
_diffrn_reflns_number 19504
_diffrn_reflns_theta_full 28.33
_diffrn_reflns_theta_max 28.33
_diffrn_reflns_theta_min 1.66
_exptl_absorpt_coefficient_mu 1.578
_exptl_absorpt_correction_T_max 0.9016
_exptl_absorpt_correction_T_min 0.7863
_exptl_absorpt_correction_type multi-scan
_exptl_absorpt_process_details 'SADABS (Bruker AXS, 2004)'
_exptl_crystal_colour black
_exptl_crystal_density_diffrn 1.609
_exptl_crystal_description needle
_exptl_crystal_F_000 703
_exptl_crystal_size_max 0.16
_exptl_crystal_size_mid 0.09
_exptl_crystal_size_min 0.07
_refine_diff_density_max 0.978
_refine_diff_density_min -0.549
_refine_diff_density_rms 0.113
_refine_ls_extinction_method none
_refine_ls_goodness_of_fit_ref 1.035
_refine_ls_hydrogen_treatment noref
_refine_ls_matrix_type full
_refine_ls_number_parameters 371
_refine_ls_number_reflns 6941
_refine_ls_number_restraints 0
_refine_ls_restrained_S_all 1.035
_refine_ls_R_factor_all 0.0829
_refine_ls_R_factor_gt 0.0486
_refine_ls_shift/su_max 0.001
_refine_ls_shift/su_mean 0.000
_refine_ls_structure_factor_coef Fsqd
_refine_ls_weighting_details 'calc w=1/[\s^2^(Fo^2^)+(0.0490P)^2^+0.0000P] where P=(Fo^2^+2Fc^2^)/3'
_refine_ls_weighting_scheme calc
_refine_ls_wR_factor_gt 0.1027
_refine_ls_wR_factor_ref 0.1159
_reflns_number_gt 4702
_reflns_number_total 6941
_reflns_threshold_expression >2sigma(I)
_cod_data_source_file ja2015845_si_002_2.cif
_cod_data_source_block 2
_cod_original_cell_volume 1400.6(9)
_cod_database_code 4106177

loop_
_symmetry_equiv_pos_as_xyz
'x, y, z'
'-x, -y, -z'

loop_
_atom_site_label
_atom_site_type_symbol
_atom_site_fract_x
_atom_site_fract_y
_atom_site_fract_z
_atom_site_U_iso_or_equiv
_atom_site_adp_type
_atom_site_occupancy
_atom_site_symmetry_multiplicity
_atom_site_calc_flag
_atom_site_refinement_flags
Fe1 Fe 0.00117(5) 0.42426(4) 0.36454(4) 0.01962(13) Uani 1 1 d .
Fe2 Fe -0.00931(5) 0.63331(4) 0.44088(4) 0.01995(13) Uani 1 1 d .
Fe3 Fe -0.18892(5) 0.43616(4) 0.48884(4) 0.01943(13) Uani 1 1 d .
N1 N -0.0008(3) 0.5677(3) 0.2817(2) 0.0217(6) Uani 1 1 d .
N2 N -0.2240(3) 0.5824(3) 0.4246(2) 0.0210(6) Uani 1 1 d .
N3 N -0.2125(3) 0.3343(2) 0.3353(2) 0.0196(6) Uani 1 1 d .
N4 N 0.2079(3) 0.4998(3) 0.3510(2) 0.0225(6) Uani 1 1 d .
H4 H 0.2549 0.4448 0.3462 0.027 Uiso 1 1 calc R
N5 N 0.0360(3) 0.2762(3) 0.4219(2) 0.0223(6) Uani 1 1 d .
H5 H -0.0368 0.2034 0.4002 0.027 Uiso 1 1 calc R
N6 N 0.2011(3) 0.7280(2) 0.4648(2) 0.0210(6) Uani 1 1 d .
H6 H 0.2422 0.7429 0.4005 0.025 Uiso 1 1 calc R
C1 C -0.3601(4) 0.4859(3) 0.1271(3) 0.0269(8) Uani 1 1 d .
H1A H -0.3383 0.4410 0.0643 0.040 Uiso 1 1 calc R
H1B H -0.3465 0.5686 0.1123 0.040 Uiso 1 1 calc R
H1C H -0.4576 0.4458 0.1404 0.040 Uiso 1 1 calc R
C2 C -0.2625(4) 0.4894(3) 0.2280(3) 0.0218(7) Uani 1 1 d .
C3 C -0.1177(3) 0.5686(3) 0.2073(3) 0.0229(7) Uani 1 1 d .
H3B H -0.1015 0.5432 0.1325 0.027 Uiso 1 1 calc R
H3A H -0.1161 0.6529 0.2104 0.027 Uiso 1 1 calc R
C4 C -0.3175(4) 0.5428(3) 0.3230(3) 0.0226(7) Uani 1 1 d .
H4B H -0.3398 0.6130 0.3014 0.027 Uiso 1 1 calc R
H4A H -0.4062 0.4818 0.3375 0.027 Uiso 1 1 calc R
C5 C -0.2743(4) 0.3584(3) 0.2339(3) 0.0233(7) Uani 1 1 d .
H5A H -0.3746 0.3076 0.2230 0.028 Uiso 1 1 calc R
H5B H -0.2289 0.3324 0.1728 0.028 Uiso 1 1 calc R
C11 C 0.1270(4) 0.6178(3) 0.2376(3) 0.0223(7) Uani 1 1 d .
C12 C 0.1514(4) 0.6973(3) 0.1605(3) 0.0259(8) Uani 1 1 d .
H12 H 0.0796 0.7264 0.1373 0.031 Uiso 1 1 calc R
C13 C 0.2775(4) 0.7351(3) 0.1166(3) 0.0274(8) Uani 1 1 d .
H13 H 0.2918 0.7891 0.0633 0.033 Uiso 1 1 calc R
C14 C 0.3824(4) 0.6942(3) 0.1504(3) 0.0252(8) Uani 1 1 d .
H14 H 0.4693 0.7194 0.1203 0.030 Uiso 1 1 calc R
C15 C 0.3608(4) 0.6164(3) 0.2282(3) 0.0229(7) Uani 1 1 d .
H15 H 0.4337 0.5886 0.2514 0.028 Uiso 1 1 calc R
C16 C 0.2363(4) 0.5784(3) 0.2726(3) 0.0201(7) Uani 1 1 d .
C21 C -0.2701(3) 0.6563(3) 0.4984(3) 0.0208(7) Uani 1 1 d .
C22 C -0.4041(4) 0.6608(3) 0.4951(3) 0.0222(7) Uani 1 1 d .
H22 H -0.4746 0.6084 0.4415 0.027 Uiso 1 1 calc R
C23 C -0.4366(4) 0.7400(3) 0.5683(3) 0.0253(8) Uani 1 1 d .
H23 H -0.5292 0.7417 0.5647 0.030 Uiso 1 1 calc R
C24 C -0.3363(4) 0.8167(3) 0.6464(3) 0.0258(8) Uani 1 1 d .
H24 H -0.3588 0.8723 0.6958 0.031 Uiso 1 1 calc R
C25 C -0.2020(4) 0.8122(3) 0.6525(3) 0.0228(7) Uani 1 1 d .
H25 H -0.1329 0.8635 0.7076 0.027 Uiso 1 1 calc R
C26 C 0.1682(3) 0.2663(3) 0.4208(3) 0.0198(7) Uani 1 1 d .
C31 C -0.2624(3) 0.2091(3) 0.3451(3) 0.0210(7) Uani 1 1 d .
C32 C -0.3192(4) 0.1183(3) 0.2586(3) 0.0271(8) Uani 1 1 d .
H32 H -0.3197 0.1380 0.1864 0.033 Uiso 1 1 calc R
C33 C -0.3750(4) -0.0011(3) 0.2768(3) 0.0327(9) Uani 1 1 d .
H33 H -0.4137 -0.0624 0.2167 0.039 Uiso 1 1 calc R
C34 C -0.3755(4) -0.0326(3) 0.3798(3) 0.0299(8) Uani 1 1 d .
H34 H -0.4167 -0.1145 0.3918 0.036 Uiso 1 1 calc R
C35 C 0.3146(4) 0.9423(3) 0.5336(3) 0.0248(8) Uani 1 1 d .
H35 H 0.3123 0.9635 0.4619 0.030 Uiso 1 1 calc R
C36 C 0.2575(3) 0.8231(3) 0.5491(3) 0.0213(7) Uani 1 1 d .
Na1 Na 0.0000 1.0000 0.0000 0.0405(6) Uani 1 2 d S
N1S N -0.0469(4) 0.9263(3) 0.1675(3) 0.0471(10) Uani 1 1 d .
O1S O 0.1787(3) 1.1747(2) 0.0761(2) 0.0346(6) Uani 1 1 d .
C1S C 0.0191(5) 1.2752(4) 0.1135(3) 0.0428(11) Uani 1 1 d .
H1SB H -0.0416 1.2257 0.0495 0.064 Uiso 1 1 calc R
H1SA H 0.0077 1.3543 0.1232 0.064 Uiso 1 1 calc R
H1SC H -0.0065 1.2347 0.1780 0.064 Uiso 1 1 calc R
C2S C 0.1665(4) 1.2914(4) 0.0980(3) 0.0397(10) Uani 1 1 d .
H2SA H 0.1955 1.3380 0.0365 0.048 Uiso 1 1 calc R
H2SB H 0.2279 1.3366 0.1643 0.048 Uiso 1 1 calc R
C3S C 0.3190(4) 1.1831(4) 0.0621(4) 0.0438(11) Uani 1 1 d .
H3SA H 0.3813 1.2277 0.1282 0.053 Uiso 1 1 calc R
H3SB H 0.3511 1.2278 0.0000 0.053 Uiso 1 1 calc R
C4S C 0.3257(5) 1.0596(4) 0.0416(4) 0.0493(12) Uani 1 1 d .
H4SA H 0.2697 1.0180 -0.0270 0.074 Uiso 1 1 calc R
H4SB H 0.2886 1.0141 0.1012 0.074 Uiso 1 1 calc R
H1 H 0.4231 1.0651 0.0369 0.074 Uiso 1 1 calc R
C5S C -0.0582(4) 0.9115(3) 0.2552(3) 0.0351(9) Uani 1 1 d .
C6S C -0.0686(5) 0.8948(4) 0.3683(3) 0.0399(10) Uani 1 1 d .
H6SA H -0.1361 0.8145 0.3737 0.060 Uiso 1 1 calc R
H6SB H -0.0998 0.9568 0.4051 0.060 Uiso 1 1 calc R
H6SC H 0.0232 0.9016 0.4029 0.060 Uiso 1 1 calc R

loop_
_atom_site_aniso_label
_atom_site_aniso_U_11
_atom_site_aniso_U_22
_atom_site_aniso_U_33
_atom_site_aniso_U_23
_atom_site_aniso_U_13
_atom_site_aniso_U_12
Fe1 0.0160(3) 0.0210(3) 0.0217(3) 0.0043(2) 0.00384(19) 0.0054(2)
Fe2 0.0165(3) 0.0233(3) 0.0192(2) 0.0023(2) 0.00361(19) 0.0054(2)
Fe3 0.0182(3) 0.0218(3) 0.0190(2) 0.00348(19) 0.00429(19) 0.0071(2)
N1 0.0150(14) 0.0285(17) 0.0243(15) 0.0099(13) 0.0063(11) 0.0084(13)
N2 0.0199(15) 0.0239(16) 0.0189(14) 0.0003(12) 0.0000(11) 0.0083(13)
N3 0.0170(14) 0.0191(15) 0.0218(14) 0.0054(12) 0.0044(11) 0.0036(12)
N4 0.0229(16) 0.0221(16) 0.0250(15) 0.0047(12) 0.0071(12) 0.0098(13)
N5 0.0172(15) 0.0197(15) 0.0281(15) -0.0006(12) 0.0040(12) 0.0045(12)
N6 0.0222(15) 0.0215(16) 0.0205(14) 0.0050(12) 0.0061(12) 0.0076(13)
C1 0.026(2) 0.033(2) 0.0244(18) 0.0021(16) -0.0023(15) 0.0144(17)
C2 0.0217(18) 0.0224(19) 0.0213(17) 0.0027(14) 0.0013(14) 0.0077(15)
C3 0.0223(18) 0.028(2) 0.0200(17) 0.0057(14) 0.0029(14) 0.0094(16)
C4 0.0187(17) 0.0239(19) 0.0244(17) 0.0037(14) 0.0029(14) 0.0062(15)
C5 0.0199(18) 0.0254(19) 0.0226(17) 0.0006(14) 0.0028(14) 0.0058(15)
C11 0.0189(18) 0.027(2) 0.0218(17) 0.0039(14) 0.0074(14) 0.0078(15)
C12 0.026(2) 0.029(2) 0.0259(18) 0.0091(15) 0.0067(15) 0.0113(16)
C13 0.026(2) 0.031(2) 0.0246(18) 0.0108(16) 0.0060(15) 0.0059(17)
C14 0.0206(18) 0.027(2) 0.0238(18) -0.0031(15) 0.0066(14) 0.0033(16)
C15 0.0211(18) 0.0226(19) 0.0243(18) 0.0004(14) 0.0016(14) 0.0073(15)
C16 0.0234(18) 0.0177(18) 0.0198(16) 0.0015(13) 0.0046(13) 0.0079(15)
C21 0.0194(17) 0.0246(19) 0.0206(16) 0.0041(14) 0.0050(13) 0.0097(15)
C22 0.0205(18) 0.0235(19) 0.0219(17) 0.0055(14) 0.0048(14) 0.0055(15)
C23 0.0207(18) 0.032(2) 0.0275(19) 0.0083(16) 0.0084(15) 0.0125(16)
C24 0.029(2) 0.026(2) 0.0264(18) 0.0058(15) 0.0108(15) 0.0129(17)
C25 0.0215(18) 0.0192(18) 0.0258(18) 0.0041(14) 0.0057(14) 0.0040(15)
C26 0.0169(17) 0.0206(18) 0.0224(17) 0.0066(14) 0.0072(13) 0.0053(14)
C31 0.0117(16) 0.0222(19) 0.0286(18) 0.0036(15) 0.0064(13) 0.0042(14)
C32 0.028(2) 0.025(2) 0.0261(18) 0.0032(15) 0.0055(15) 0.0049(16)
C33 0.034(2) 0.027(2) 0.031(2) -0.0042(16) 0.0028(17) 0.0042(18)
C34 0.030(2) 0.021(2) 0.039(2) 0.0054(16) 0.0079(17) 0.0067(16)
C35 0.0240(19) 0.025(2) 0.0275(18) 0.0067(15) 0.0064(15) 0.0097(16)
C36 0.0158(17) 0.0230(19) 0.0252(17) 0.0030(14) 0.0053(13) 0.0063(14)
Na1 0.0451(14) 0.0396(14) 0.0297(12) 0.0045(10) 0.0036(10) 0.0054(11)
N1S 0.060(3) 0.039(2) 0.032(2) 0.0054(16) 0.0035(18) 0.0039(19)
O1S 0.0309(15) 0.0351(16) 0.0364(15) 0.0011(12) 0.0082(12) 0.0098(13)
C1S 0.046(3) 0.051(3) 0.038(2) 0.012(2) 0.007(2) 0.023(2)
C2S 0.044(3) 0.037(3) 0.040(2) 0.0075(19) 0.010(2) 0.016(2)
C3S 0.033(2) 0.053(3) 0.046(3) 0.012(2) 0.013(2) 0.014(2)
C4S 0.051(3) 0.053(3) 0.051(3) -0.001(2) 0.007(2) 0.028(2)
C5S 0.038(2) 0.024(2) 0.036(2) 0.0022(17) 0.0040(18) 0.0020(18)
C6S 0.052(3) 0.034(2) 0.033(2) 0.0078(18) 0.0075(19) 0.012(2)

loop_
_atom_type_symbol
_atom_type_description
_atom_type_scat_dispersion_real
_atom_type_scat_dispersion_imag
_atom_type_scat_source
C C 0.0033 0.0016 'International Tables Vol C Tables 4.2.6.8 and 6.1.1.4'
H H 0.0000 0.0000 'International Tables Vol C Tables 4.2.6.8 and 6.1.1.4'
N N 0.0061 0.0033 'International Tables Vol C Tables 4.2.6.8 and 6.1.1.4'
O O 0.0106 0.0060 'International Tables Vol C Tables 4.2.6.8 and 6.1.1.4'
Na Na 0.0362 0.0249 'International Tables Vol C Tables 4.2.6.8 and 6.1.1.4'
Fe Fe 0.3463 0.8444 'International Tables Vol C Tables 4.2.6.8 and 6.1.1.4'

loop_
_geom_angle_atom_site_label_1
_geom_angle_atom_site_label_2
_geom_angle_atom_site_label_3
_geom_angle
_geom_angle_site_symmetry_1
_geom_angle_site_symmetry_3
N4 Fe1 N3 165.03(11) . .
N4 Fe1 N1 80.32(11) . .
N3 Fe1 N1 94.52(11) . .
N4 Fe1 N5 89.79(11) . .
N3 Fe1 N5 92.78(11) . .
N1 Fe1 N5 166.57(11) . .
N4 Fe1 Fe3 53.08(8) . 2_566
N3 Fe1 Fe3 141.66(8) . 2_566
N1 Fe1 Fe3 92.22(8) . 2_566
N5 Fe1 Fe3 89.02(8) . 2_566
N4 Fe1 Fe2 100.26(8) . 2_566
N3 Fe1 Fe2 92.58(8) . 2_566
N1 Fe1 Fe2 141.12(8) . 2_566
N5 Fe1 Fe2 49.48(8) . 2_566
Fe3 Fe1 Fe2 60.46(3) 2_566 2_566
N4 Fe1 Fe3 141.74(8) . .
N3 Fe1 Fe3 52.42(8) . .
N1 Fe1 Fe3 96.09(8) . .
N5 Fe1 Fe3 97.29(8) . .
Fe3 Fe1 Fe3 89.35(3) 2_566 .
Fe2 Fe1 Fe3 59.53(2) 2_566 .
N4 Fe1 Fe2 90.72(8) . .
N3 Fe1 Fe2 96.94(8) . .
N1 Fe1 Fe2 51.02(8) . .
N5 Fe1 Fe2 138.95(8) . .
Fe3 Fe1 Fe2 59.60(2) 2_566 .
Fe2 Fe1 Fe2 90.19(3) 2_566 .
Fe3 Fe1 Fe2 59.88(2) . .
N5 Fe2 N6 89.93(11) 2_566 .
N5 Fe2 N2 80.30(11) 2_566 .
N6 Fe2 N2 165.04(11) . .
N5 Fe2 N1 166.23(11) 2_566 .
N6 Fe2 N1 93.19(11) . .
N2 Fe2 N1 93.77(11) . .
N5 Fe2 Fe3 100.11(8) 2_566 2_566
N6 Fe2 Fe3 51.28(8) . 2_566
N2 Fe2 Fe3 141.45(8) . 2_566
N1 Fe2 Fe3 92.28(8) . 2_566
N5 Fe2 Fe1 52.27(8) 2_566 2_566
N6 Fe2 Fe1 89.81(8) . 2_566
N2 Fe2 Fe1 93.05(8) . 2_566
N1 Fe2 Fe1 141.06(8) . 2_566
Fe3 Fe2 Fe1 60.31(2) 2_566 2_566
N5 Fe2 Fe3 90.00(9) 2_566 .
N6 Fe2 Fe3 139.69(8) . .
N2 Fe2 Fe3 52.34(8) . .
N1 Fe2 Fe3 96.23(8) . .
Fe3 Fe2 Fe3 89.16(3) 2_566 .
Fe1 Fe2 Fe3 59.35(2) 2_566 .
N5 Fe2 Fe1 141.30(8) 2_566 .
N6 Fe2 Fe1 98.36(8) . .
N2 Fe2 Fe1 96.33(8) . .
N1 Fe2 Fe1 51.33(8) . .
Fe3 Fe2 Fe1 59.40(2) 2_566 .
Fe1 Fe2 Fe1 89.81(3) 2_566 .
Fe3 Fe2 Fe1 59.76(3) . .
N6 Fe3 N4 90.42(11) 2_566 2_566
N6 Fe3 N2 166.67(11) 2_566 .
N4 Fe3 N2 93.28(11) 2_566 .
N6 Fe3 N3 79.86(11) 2_566 .
N4 Fe3 N3 165.63(11) 2_566 .
N2 Fe3 N3 93.94(11) . .
N6 Fe3 Fe1 99.59(8) 2_566 2_566
N4 Fe3 Fe1 50.20(8) 2_566 2_566
N2 Fe3 Fe1 92.60(8) . 2_566
N3 Fe3 Fe1 141.63(8) . 2_566
N6 Fe3 Fe2 51.17(8) 2_566 2_566
N4 Fe3 Fe2 89.89(8) 2_566 2_566
N2 Fe3 Fe2 141.53(8) . 2_566
N3 Fe3 Fe2 92.15(8) . 2_566
Fe1 Fe3 Fe2 61.00(3) 2_566 2_566
N6 Fe3 Fe1 89.63(8) 2_566 .
N4 Fe3 Fe1 140.21(8) 2_566 .
N2 Fe3 Fe1 95.65(8) . .
N3 Fe3 Fe1 51.09(8) . .
Fe1 Fe3 Fe1 90.65(3) 2_566 .
Fe2 Fe3 Fe1 60.16(3) 2_566 .
N6 Fe3 Fe2 141.22(8) 2_566 .
N4 Fe3 Fe2 97.84(8) 2_566 .
N2 Fe3 Fe2 50.75(8) . .
N3 Fe3 Fe2 96.35(8) . .
Fe1 Fe3 Fe2 60.19(3) 2_566 .
Fe2 Fe3 Fe2 90.84(3) 2_566 .
Fe1 Fe3 Fe2 60.36(3) . .
C11 N1 C3 110.4(3) . .
C11 N1 Fe2 116.5(2) . .
C3 N1 Fe2 113.2(2) . .
C11 N1 Fe1 110.8(2) . .
C3 N1 Fe1 125.2(2) . .
Fe2 N1 Fe1 77.65(10) . .
C21 N2 C4 110.9(3) . .
C21 N2 Fe2 111.4(2) . .
C4 N2 Fe2 127.0(2) . .
C21 N2 Fe3 114.7(2) . .
C4 N2 Fe3 111.7(2) . .
Fe2 N2 Fe3 76.92(9) . .
C31 N3 C5 111.0(3) . .
C31 N3 Fe1 117.1(2) . .
C5 N3 Fe1 113.3(2) . .
C31 N3 Fe3 110.1(2) . .
C5 N3 Fe3 125.2(2) . .
Fe1 N3 Fe3 76.49(9) . .
C16 N4 Fe1 112.9(2) . .
C16 N4 Fe3 120.0(2) . 2_566
Fe1 N4 Fe3 76.72(10) . 2_566
C16 N4 H4 114.0 . .
Fe1 N4 H4 114.0 . .
Fe3 N4 H4 114.0 2_566 .
C26 N5 Fe2 114.0(2) . 2_566
C26 N5 Fe1 119.5(2) . .
Fe2 N5 Fe1 78.24(10) 2_566 .
C26 N5 H5 113.5 . .
Fe2 N5 H5 113.5 2_566 .
Fe1 N5 H5 113.5 . .
C36 N6 Fe2 121.1(2) . .
C36 N6 Fe3 112.7(2) . 2_566
Fe2 N6 Fe3 77.54(10) . 2_566
C36 N6 H6 113.5 . .
Fe2 N6 H6 113.5 . .
Fe3 N6 H6 113.5 2_566 .
C2 C1 H1A 109.5 . .
C2 C1 H1B 109.5 . .
H1A C1 H1B 109.5 . .
C2 C1 H1C 109.5 . .
H1A C1 H1C 109.5 . .
H1B C1 H1C 109.5 . .
C4 C2 C3 112.9(3) . .
C4 C2 C5 113.2(3) . .
C3 C2 C5 112.8(3) . .
C4 C2 C1 105.7(3) . .
C3 C2 C1 105.8(3) . .
C5 C2 C1 105.5(3) . .
N1 C3 C2 116.5(3) . .
N1 C3 H3B 108.2 . .
C2 C3 H3B 108.2 . .
N1 C3 H3A 108.2 . .
C2 C3 H3A 108.2 . .
H3B C3 H3A 107.3 . .
N2 C4 C2 116.1(3) . .
N2 C4 H4B 108.3 . .
C2 C4 H4B 108.3 . .
N2 C4 H4A 108.3 . .
C2 C4 H4A 108.3 . .
H4B C4 H4A 107.4 . .
N3 C5 C2 116.0(3) . .
N3 C5 H5A 108.3 . .
C2 C5 H5A 108.3 . .
N3 C5 H5B 108.3 . .
C2 C5 H5B 108.3 . .
H5A C5 H5B 107.4 . .
C12 C11 C16 118.1(3) . .
C12 C11 N1 125.7(3) . .
C16 C11 N1 116.1(3) . .
C13 C12 C11 121.6(3) . .
C13 C12 H12 119.2 . .
C11 C12 H12 119.2 . .
C14 C13 C12 119.6(3) . .
C14 C13 H13 120.2 . .
C12 C13 H13 120.2 . .
C13 C14 C15 119.8(3) . .
C13 C14 H14 120.1 . .
C15 C14 H14 120.1 . .
C16 C15 C14 121.3(3) . .
C16 C15 H15 119.4 . .
C14 C15 H15 119.4 . .
C15 C16 N4 124.0(3) . .
C15 C16 C11 119.7(3) . .
N4 C16 C11 116.3(3) . .
C22 C21 C26 118.3(3) . 2_566
C22 C21 N2 125.6(3) . .
C26 C21 N2 116.0(3) 2_566 .
C23 C22 C21 121.0(3) . .
C23 C22 H22 119.5 . .
C21 C22 H22 119.5 . .
C24 C23 C22 120.6(3) . .
C24 C23 H23 119.7 . .
C22 C23 H23 119.7 . .
C23 C24 C25 119.5(3) . .
C23 C24 H24 120.3 . .
C25 C24 H24 120.3 . .
C26 C25 C24 120.4(3) 2_566 .
C26 C25 H25 119.8 2_566 .
C24 C25 H25 119.8 . .
C25 C26 N5 124.5(3) 2_566 .
C25 C26 C21 120.3(3) 2_566 2_566
N5 C26 C21 115.2(3) . 2_566
C32 C31 C36 118.7(3) . 2_566
C32 C31 N3 124.4(3) . .
C36 C31 N3 116.8(3) 2_566 .
C33 C32 C31 120.3(3) . .
C33 C32 H32 119.8 . .
C31 C32 H32 119.8 . .
C34 C33 C32 121.2(4) . .
C34 C33 H33 119.4 . .
C32 C33 H33 119.4 . .
C33 C34 C35 118.6(3) . 2_566
C33 C34 H34 120.7 . .
C35 C34 H34 120.7 2_566 .
C36 C35 C34 121.5(3) . 2_566
C36 C35 H35 119.3 . .
C34 C35 H35 119.3 2_566 .
C35 C36 N6 124.0(3) . .
C35 C36 C31 119.5(3) . 2_566
N6 C36 C31 116.4(3) . 2_566
O1S Na1 O1S 180.000(1) . 2_575
O1S Na1 N1S 85.79(11) . 2_575
O1S Na1 N1S 94.21(11) 2_575 2_575
O1S Na1 N1S 94.21(11) . .
O1S Na1 N1S 85.79(11) 2_575 .
N1S Na1 N1S 180.000(1) 2_575 .
C5S N1S Na1 167.9(3) . .
C3S O1S C2S 111.8(3) . .
C3S O1S Na1 118.1(2) . .
C2S O1S Na1 125.4(2) . .
C2S C1S H1SB 109.5 . .
C2S C1S H1SA 109.5 . .
H1SB C1S H1SA 109.5 . .
C2S C1S H1SC 109.5 . .
H1SB C1S H1SC 109.5 . .
H1SA C1S H1SC 109.5 . .
O1S C2S C1S 108.6(4) . .
O1S C2S H2SA 110.0 . .
C1S C2S H2SA 110.0 . .
O1S C2S H2SB 110.0 . .
C1S C2S H2SB 110.0 . .
H2SA C2S H2SB 108.4 . .
O1S C3S C4S 109.4(4) . .
O1S C3S H3SA 109.8 . .
C4S C3S H3SA 109.8 . .
O1S C3S H3SB 109.8 . .
C4S C3S H3SB 109.8 . .
H3SA C3S H3SB 108.2 . .
C3S C4S H4SA 109.5 . .
C3S C4S H4SB 109.5 . .
H4SA C4S H4SB 109.5 . .
C3S C4S H1 109.5 . .
H4SA C4S H1 109.5 . .
H4SB C4S H1 109.5 . .
N1S C5S C6S 178.3(5) . .
C5S C6S H6SA 109.5 . .
C5S C6S H6SB 109.5 . .
H6SA C6S H6SB 109.5 . .
C5S C6S H6SC 109.5 . .
H6SA C6S H6SC 109.5 . .
H6SB C6S H6SC 109.5 . .

loop_
_geom_bond_atom_site_label_1
_geom_bond_atom_site_label_2
_geom_bond_distance
_geom_bond_site_symmetry_2
Fe1 N4 2.021(3) .
Fe1 N3 2.069(3) .
Fe1 N1 2.079(3) .
Fe1 N5 2.086(3) .
Fe1 Fe3 2.5598(9) 2_566
Fe1 Fe2 2.5818(11) 2_566
Fe1 Fe3 2.5857(9) .
Fe1 Fe2 2.6012(11) .
Fe2 N5 2.005(3) 2_566
Fe2 N6 2.047(3) .
Fe2 N2 2.058(3) .
Fe2 N1 2.070(3) .
Fe2 Fe3 2.5652(10) 2_566
Fe2 Fe1 2.5818(11) 2_566
Fe2 Fe3 2.5887(10) .
Fe3 N6 2.050(3) 2_566
Fe3 N4 2.103(3) 2_566
Fe3 N2 2.104(3) .
Fe3 N3 2.107(3) .
Fe3 Fe1 2.5598(9) 2_566
Fe3 Fe2 2.5652(10) 2_566
N1 C11 1.409(4) .
N1 C3 1.466(4) .
N2 C21 1.414(4) .
N2 C4 1.468(4) .
N3 C31 1.417(4) .
N3 C5 1.471(4) .
N4 C16 1.390(4) .
N4 Fe3 2.103(3) 2_566
N4 H4 0.9300 .
N5 C26 1.394(4) .
N5 Fe2 2.005(3) 2_566
N5 H5 0.9300 .
N6 C36 1.396(4) .
N6 Fe3 2.050(3) 2_566
N6 H6 0.9300 .
C1 C2 1.541(4) .
C1 H1A 0.9800 .
C1 H1B 0.9800 .
C1 H1C 0.9800 .
C2 C4 1.510(5) .
C2 C3 1.514(5) .
C2 C5 1.526(5) .
C3 H3B 0.9900 .
C3 H3A 0.9900 .
C4 H4B 0.9900 .
C4 H4A 0.9900 .
C5 H5A 0.9900 .
C5 H5B 0.9900 .
C11 C12 1.386(5) .
C11 C16 1.408(5) .
C12 C13 1.379(5) .
C12 H12 0.9500 .
C13 C14 1.376(5) .
C13 H13 0.9500 .
C14 C15 1.379(5) .
C14 H14 0.9500 .
C15 C16 1.369(5) .
C15 H15 0.9500 .
C21 C22 1.385(5) .
C21 C26 1.405(5) 2_566
C22 C23 1.377(5) .
C22 H22 0.9500 .
C23 C24 1.374(5) .
C23 H23 0.9500 .
C24 C25 1.388(5) .
C24 H24 0.9500 .
C25 C26 1.378(5) 2_566
C25 H25 0.9500 .
C26 C25 1.378(5) 2_566
C26 C21 1.405(5) 2_566
C31 C32 1.386(5) .
C31 C36 1.408(5) 2_566
C32 C33 1.383(5) .
C32 H32 0.9500 .
C33 C34 1.369(5) .
C33 H33 0.9500 .
C34 C35 1.388(5) 2_566
C34 H34 0.9500 .
C35 C36 1.374(5) .
C35 C34 1.388(5) 2_566
C35 H35 0.9500 .
C36 C31 1.408(5) 2_566
Na1 O1S 2.314(3) .
Na1 O1S 2.314(3) 2_575
Na1 N1S 2.353(4) 2_575
Na1 N1S 2.353(4) .
N1S C5S 1.128(5) .
O1S C3S 1.425(5) .
O1S C2S 1.430(5) .
C1S C2S 1.478(6) .
C1S H1SB 0.9800 .
C1S H1SA 0.9800 .
C1S H1SC 0.9800 .
C2S H2SA 0.9900 .
C2S H2SB 0.9900 .
C3S C4S 1.485(6) .
C3S H3SA 0.9900 .
C3S H3SB 0.9900 .
C4S H4SA 0.9800 .
C4S H4SB 0.9800 .
C4S H1 0.9800 .
C5S C6S 1.445(5) .
C6S H6SA 0.9800 .
C6S H6SB 0.9800 .
C6S H6SC 0.9800 .

loop_
_geom_torsion_atom_site_label_1
_geom_torsion_atom_site_label_2
_geom_torsion_atom_site_label_3
_geom_torsion_atom_site_label_4
_geom_torsion
_geom_torsion_site_symmetry_1
_geom_torsion_site_symmetry_4
N4 Fe1 Fe2 N5 -110.93(15) . 2_566
N3 Fe1 Fe2 N5 81.96(15) . 2_566
N1 Fe1 Fe2 N5 172.16(16) . 2_566
N5 Fe1 Fe2 N5 -20.4(2) . 2_566
Fe3 Fe1 Fe2 N5 -65.67(13) 2_566 2_566
Fe2 Fe1 Fe2 N5 -10.66(13) 2_566 2_566
Fe3 Fe1 Fe2 N5 43.31(13) . 2_566
N4 Fe1 Fe2 N6 -10.48(11) . .
N3 Fe1 Fe2 N6 -177.60(11) . .
N1 Fe1 Fe2 N6 -87.40(12) . .
N5 Fe1 Fe2 N6 80.03(14) . .
Fe3 Fe1 Fe2 N6 34.78(8) 2_566 .
Fe2 Fe1 Fe2 N6 89.78(8) 2_566 .
Fe3 Fe1 Fe2 N6 143.75(8) . .
N4 Fe1 Fe2 N2 166.69(11) . .
N3 Fe1 Fe2 N2 -0.43(11) . .
N1 Fe1 Fe2 N2 89.77(12) . .
N5 Fe1 Fe2 N2 -102.80(14) . .
Fe3 Fe1 Fe2 N2 -148.05(8) 2_566 .
Fe2 Fe1 Fe2 N2 -93.05(8) 2_566 .
Fe3 Fe1 Fe2 N2 -39.08(8) . .
N4 Fe1 Fe2 N1 76.91(13) . .
N3 Fe1 Fe2 N1 -90.20(12) . .
N5 Fe1 Fe2 N1 167.43(16) . .
Fe3 Fe1 Fe2 N1 122.17(10) 2_566 .
Fe2 Fe1 Fe2 N1 177.18(10) 2_566 .
Fe3 Fe1 Fe2 N1 -128.85(10) . .
N4 Fe1 Fe2 Fe3 -45.26(8) . 2_566
N3 Fe1 Fe2 Fe3 147.63(8) . 2_566
N1 Fe1 Fe2 Fe3 -122.17(10) . 2_566
N5 Fe1 Fe2 Fe3 45.25(12) . 2_566
Fe2 Fe1 Fe2 Fe3 55.00(2) 2_566 2_566
Fe3 Fe1 Fe2 Fe3 108.97(3) . 2_566
N4 Fe1 Fe2 Fe1 -100.27(8) . 2_566
N3 Fe1 Fe2 Fe1 92.62(8) . 2_566
N1 Fe1 Fe2 Fe1 -177.18(10) . 2_566
N5 Fe1 Fe2 Fe1 -9.75(12) . 2_566
Fe3 Fe1 Fe2 Fe1 -55.00(2) 2_566 2_566
Fe2 Fe1 Fe2 Fe1 0.0 2_566 2_566
Fe3 Fe1 Fe2 Fe1 53.97(2) . 2_566
N4 Fe1 Fe2 Fe3 -154.24(8) . .
N3 Fe1 Fe2 Fe3 38.65(8) . .
N1 Fe1 Fe2 Fe3 128.85(10) . .
N5 Fe1 Fe2 Fe3 -63.72(12) . .
Fe3 Fe1 Fe2 Fe3 -108.97(3) 2_566 .
Fe2 Fe1 Fe2 Fe3 -53.97(2) 2_566 .
N4 Fe1 Fe3 N6 -109.66(15) . 2_566
N3 Fe1 Fe3 N6 77.23(12) . 2_566
N1 Fe1 Fe3 N6 168.25(11) . 2_566
N5 Fe1 Fe3 N6 -10.66(11) . 2_566
Fe3 Fe1 Fe3 N6 -99.58(8) 2_566 2_566
Fe2 Fe1 Fe3 N6 -44.02(8) 2_566 2_566
Fe2 Fe1 Fe3 N6 -154.24(8) . 2_566
N4 Fe1 Fe3 N4 -19.4(3) . 2_566
N3 Fe1 Fe3 N4 167.45(16) . 2_566
N1 Fe1 Fe3 N4 -101.52(15) . 2_566
N5 Fe1 Fe3 N4 79.56(15) . 2_566
Fe3 Fe1 Fe3 N4 -9.36(12) 2_566 2_566
Fe2 Fe1 Fe3 N4 46.21(13) 2_566 2_566
Fe2 Fe1 Fe3 N4 -64.02(12) . 2_566
N4 Fe1 Fe3 N2 82.60(15) . .
N3 Fe1 Fe3 N2 -90.51(12) . .
N1 Fe1 Fe3 N2 0.51(11) . .
N5 Fe1 Fe3 N2 -178.40(11) . .
Fe3 Fe1 Fe3 N2 92.67(8) 2_566 .
Fe2 Fe1 Fe3 N2 148.24(8) 2_566 .
Fe2 Fe1 Fe3 N2 38.02(8) . .
N4 Fe1 Fe3 N3 173.11(16) . .
N1 Fe1 Fe3 N3 91.02(13) . .
N5 Fe1 Fe3 N3 -87.89(13) . .
Fe3 Fe1 Fe3 N3 -176.82(10) 2_566 .
Fe2 Fe1 Fe3 N3 -121.25(10) 2_566 .
Fe2 Fe1 Fe3 N3 128.53(10) . .
N4 Fe1 Fe3 Fe1 -10.08(13) . 2_566
N3 Fe1 Fe3 Fe1 176.82(10) . 2_566
N1 Fe1 Fe3 Fe1 -92.16(8) . 2_566
N5 Fe1 Fe3 Fe1 88.93(8) . 2_566
Fe3 Fe1 Fe3 Fe1 0.0 2_566 2_566
Fe2 Fe1 Fe3 Fe1 55.57(3) 2_566 2_566
Fe2 Fe1 Fe3 Fe1 -54.66(2) . 2_566
N4 Fe1 Fe3 Fe2 -65.65(14) . 2_566
N3 Fe1 Fe3 Fe2 121.25(10) . 2_566
N1 Fe1 Fe3 Fe2 -147.73(8) . 2_566
N5 Fe1 Fe3 Fe2 33.36(8) . 2_566
Fe3 Fe1 Fe3 Fe2 -55.57(3) 2_566 2_566
Fe2 Fe1 Fe3 Fe2 -110.23(3) . 2_566
N4 Fe1 Fe3 Fe2 44.58(13) . .
N3 Fe1 Fe3 Fe2 -128.53(10) . .
N1 Fe1 Fe3 Fe2 -37.50(8) . .
N5 Fe1 Fe3 Fe2 143.59(8) . .
Fe3 Fe1 Fe3 Fe2 54.66(2) 2_566 .
Fe2 Fe1 Fe3 Fe2 110.23(3) 2_566 .
N5 Fe2 Fe3 N6 -110.67(15) 2_566 2_566
N6 Fe2 Fe3 N6 -20.8(2) . 2_566
N2 Fe2 Fe3 N6 171.61(16) . 2_566
N1 Fe2 Fe3 N6 81.65(15) . 2_566
Fe3 Fe2 Fe3 N6 -10.55(12) 2_566 2_566
Fe1 Fe2 Fe3 N6 -66.00(13) 2_566 2_566
Fe1 Fe2 Fe3 N6 43.94(13) . 2_566
N5 Fe2 Fe3 N4 -10.11(11) 2_566 2_566
N6 Fe2 Fe3 N4 79.78(15) . 2_566
N2 Fe2 Fe3 N4 -87.83(12) . 2_566
N1 Fe2 Fe3 N4 -177.79(11) . 2_566
Fe3 Fe2 Fe3 N4 90.01(8) 2_566 2_566
Fe1 Fe2 Fe3 N4 34.56(8) 2_566 2_566
Fe1 Fe2 Fe3 N4 144.50(8) . 2_566
N5 Fe2 Fe3 N2 77.72(12) 2_566 .
N6 Fe2 Fe3 N2 167.60(16) . .
N1 Fe2 Fe3 N2 -89.97(12) . .
Fe3 Fe2 Fe3 N2 177.83(10) 2_566 .
Fe1 Fe2 Fe3 N2 122.38(10) 2_566 .
Fe1 Fe2 Fe3 N2 -127.68(10) . .
N5 Fe2 Fe3 N3 167.63(11) 2_566 .
N6 Fe2 Fe3 N3 -102.49(14) . .
N2 Fe2 Fe3 N3 89.91(12) . .
N1 Fe2 Fe3 N3 -0.06(11) . .
Fe3 Fe2 Fe3 N3 -92.26(8) 2_566 .
Fe1 Fe2 Fe3 N3 -147.71(8) 2_566 .
Fe1 Fe2 Fe3 N3 -37.77(8) . .
N5 Fe2 Fe3 Fe1 -44.66(8) 2_566 2_566
N6 Fe2 Fe3 Fe1 45.22(12) . 2_566
N2 Fe2 Fe3 Fe1 -122.38(10) . 2_566
N1 Fe2 Fe3 Fe1 147.65(8) . 2_566
Fe3 Fe2 Fe3 Fe1 55.450(19) 2_566 2_566
Fe1 Fe2 Fe3 Fe1 109.94(3) . 2_566
N5 Fe2 Fe3 Fe2 -100.11(8) 2_566 2_566
N6 Fe2 Fe3 Fe2 -10.23(12) . 2_566
N2 Fe2 Fe3 Fe2 -177.83(10) . 2_566
N1 Fe2 Fe3 Fe2 92.20(8) . 2_566
Fe3 Fe2 Fe3 Fe2 0.0 2_566 2_566
Fe1 Fe2 Fe3 Fe2 -55.450(19) 2_566 2_566
Fe1 Fe2 Fe3 Fe2 54.49(3) . 2_566
N5 Fe2 Fe3 Fe1 -154.60(8) 2_566 .
N6 Fe2 Fe3 Fe1 -64.72(12) . .
N2 Fe2 Fe3 Fe1 127.68(10) . .
N1 Fe2 Fe3 Fe1 37.71(8) . .
Fe3 Fe2 Fe3 Fe1 -54.49(3) 2_566 .
Fe1 Fe2 Fe3 Fe1 -109.94(3) 2_566 .
N5 Fe2 N1 C11 93.7(5) 2_566 .
N6 Fe2 N1 C11 -9.1(2) . .
N2 Fe2 N1 C11 157.6(2) . .
Fe3 Fe2 N1 C11 -60.4(2) 2_566 .
Fe1 Fe2 N1 C11 -102.8(2) 2_566 .
Fe3 Fe2 N1 C11 -149.9(2) . .
Fe1 Fe2 N1 C11 -107.3(2) . .
N5 Fe2 N1 C3 -35.7(6) 2_566 .
N6 Fe2 N1 C3 -138.6(2) . .
N2 Fe2 N1 C3 28.2(2) . .
Fe3 Fe2 N1 C3 170.1(2) 2_566 .
Fe1 Fe2 N1 C3 127.8(2) 2_566 .
Fe3 Fe2 N1 C3 80.7(2) . .
Fe1 Fe2 N1 C3 123.3(2) . .
N5 Fe2 N1 Fe1 -159.0(4) 2_566 .
N6 Fe2 N1 Fe1 98.15(10) . .
N2 Fe2 N1 Fe1 -95.09(10) . .
Fe3 Fe2 N1 Fe1 46.81(7) 2_566 .
Fe1 Fe2 N1 Fe1 4.49(16) 2_566 .
Fe3 Fe2 N1 Fe1 -42.60(7) . .
N4 Fe1 N1 C11 15.0(2) . .
N3 Fe1 N1 C11 -150.8(2) . .
N5 Fe1 N1 C11 -28.1(6) . .
Fe3 Fe1 N1 C11 66.9(2) 2_566 .
Fe2 Fe1 N1 C11 109.4(2) 2_566 .
Fe3 Fe1 N1 C11 156.5(2) . .
Fe2 Fe1 N1 C11 113.9(2) . .
N4 Fe1 N1 C3 151.3(3) . .
N3 Fe1 N1 C3 -14.5(3) . .
N5 Fe1 N1 C3 108.2(5) . .
Fe3 Fe1 N1 C3 -156.7(2) 2_566 .
Fe2 Fe1 N1 C3 -114.3(2) 2_566 .
Fe3 Fe1 N1 C3 -67.1(3) . .
Fe2 Fe1 N1 C3 -109.8(3) . .
N4 Fe1 N1 Fe2 -98.88(10) . .
N3 Fe1 N1 Fe2 95.28(10) . .
N5 Fe1 N1 Fe2 -142.0(4) . .
Fe3 Fe1 N1 Fe2 -46.94(7) 2_566 .
Fe2 Fe1 N1 Fe2 -4.50(16) 2_566 .
Fe3 Fe1 N1 Fe2 42.64(7) . .
N5 Fe2 N2 C21 14.1(2) 2_566 .
N6 Fe2 N2 C21 -35.8(5) . .
N1 Fe2 N2 C21 -153.4(2) . .
Fe3 Fe2 N2 C21 108.2(2) 2_566 .
Fe1 Fe2 N2 C21 65.0(2) 2_566 .
Fe3 Fe2 N2 C21 111.7(2) . .
Fe1 Fe2 N2 C21 155.1(2) . .
N5 Fe2 N2 C4 154.9(3) 2_566 .
N6 Fe2 N2 C4 105.0(5) . .
N1 Fe2 N2 C4 -12.6(3) . .
Fe3 Fe2 N2 C4 -111.0(3) 2_566 .
Fe1 Fe2 N2 C4 -154.2(3) 2_566 .
Fe3 Fe2 N2 C4 -107.5(3) . .
Fe1 Fe2 N2 C4 -64.1(3) . .
N5 Fe2 N2 Fe3 -97.57(11) 2_566 .
N6 Fe2 N2 Fe3 -147.4(4) . .
N1 Fe2 N2 Fe3 94.96(10) . .
Fe3 Fe2 N2 Fe3 -3.48(16) 2_566 .
Fe1 Fe2 N2 Fe3 -46.68(6) 2_566 .
Fe1 Fe2 N2 Fe3 43.47(7) . .
N6 Fe3 N2 C21 95.6(5) 2_566 .
N4 Fe3 N2 C21 -10.3(2) 2_566 .
N3 Fe3 N2 C21 157.3(2) . .
Fe1 Fe3 N2 C21 -60.6(2) 2_566 .
Fe2 Fe3 N2 C21 -104.3(2) 2_566 .
Fe1 Fe3 N2 C21 -151.5(2) . .
Fe2 Fe3 N2 C21 -107.8(2) . .
N6 Fe3 N2 C4 -31.7(6) 2_566 .
N4 Fe3 N2 C4 -137.6(2) 2_566 .
N3 Fe3 N2 C4 30.0(2) . .
Fe1 Fe3 N2 C4 172.1(2) 2_566 .
Fe2 Fe3 N2 C4 128.44(19) 2_566 .
Fe1 Fe3 N2 C4 81.2(2) . .
Fe2 Fe3 N2 C4 125.0(2) . .
N6 Fe3 N2 Fe2 -156.7(4) 2_566 .
N4 Fe3 N2 Fe2 97.45(10) 2_566 .
N3 Fe3 N2 Fe2 -94.98(10) . .
Fe1 Fe3 N2 Fe2 47.18(7) 2_566 .
Fe2 Fe3 N2 Fe2 3.48(16) 2_566 .
Fe1 Fe3 N2 Fe2 -43.73(7) . .
N4 Fe1 N3 C31 90.8(5) . .
N1 Fe1 N3 C31 159.9(2) . .
N5 Fe1 N3 C31 -8.8(2) . .
Fe3 Fe1 N3 C31 -100.7(2) 2_566 .
Fe2 Fe1 N3 C31 -58.4(2) 2_566 .
Fe3 Fe1 N3 C31 -105.9(2) . .
Fe2 Fe1 N3 C31 -148.9(2) . .
N4 Fe1 N3 C5 -40.4(5) . .
N1 Fe1 N3 C5 28.7(2) . .
N5 Fe1 N3 C5 -140.1(2) . .
Fe3 Fe1 N3 C5 128.01(19) 2_566 .
Fe2 Fe1 N3 C5 170.4(2) 2_566 .
Fe3 Fe1 N3 C5 122.9(2) . .
Fe2 Fe1 N3 C5 79.9(2) . .
N4 Fe1 N3 Fe3 -163.3(4) . .
N1 Fe1 N3 Fe3 -94.21(10) . .
N5 Fe1 N3 Fe3 97.07(10) . .
Fe3 Fe1 N3 Fe3 5.14(16) 2_566 .
Fe2 Fe1 N3 Fe3 47.53(7) 2_566 .
Fe2 Fe1 N3 Fe3 -42.98(7) . .
N6 Fe3 N3 C31 16.5(2) 2_566 .
N4 Fe3 N3 C31 -31.6(5) 2_566 .
N2 Fe3 N3 C31 -151.6(2) . .
Fe1 Fe3 N3 C31 109.2(2) 2_566 .
Fe2 Fe3 N3 C31 66.4(2) 2_566 .
Fe1 Fe3 N3 C31 114.3(2) . .
Fe2 Fe3 N3 C31 157.5(2) . .
N6 Fe3 N3 C5 153.1(3) 2_566 .
N4 Fe3 N3 C5 104.9(5) 2_566 .
N2 Fe3 N3 C5 -15.1(3) . .
Fe1 Fe3 N3 C5 -114.3(2) 2_566 .
Fe2 Fe3 N3 C5 -157.0(2) 2_566 .
Fe1 Fe3 N3 C5 -109.1(3) . .
Fe2 Fe3 N3 C5 -66.0(3) . .
N6 Fe3 N3 Fe1 -97.81(10) 2_566 .
N4 Fe3 N3 Fe1 -145.9(4) 2_566 .
N2 Fe3 N3 Fe1 94.08(10) . .
Fe1 Fe3 N3 Fe1 -5.13(16) 2_566 .
Fe2 Fe3 N3 Fe1 -47.91(7) 2_566 .
Fe2 Fe3 N3 Fe1 43.17(7) . .
N3 Fe1 N4 C16 53.8(5) . .
N1 Fe1 N4 C16 -17.0(2) . .
N5 Fe1 N4 C16 153.8(2) . .
Fe3 Fe1 N4 C16 -117.2(2) 2_566 .
Fe2 Fe1 N4 C16 -157.5(2) 2_566 .
Fe3 Fe1 N4 C16 -104.6(2) . .
Fe2 Fe1 N4 C16 -67.2(2) . .
N3 Fe1 N4 Fe3 171.0(4) . 2_566
N1 Fe1 N4 Fe3 100.21(11) . 2_566
N5 Fe1 N4 Fe3 -88.93(10) . 2_566
Fe2 Fe1 N4 Fe3 -40.29(8) 2_566 2_566
Fe3 Fe1 N4 Fe3 12.64(16) . 2_566
Fe2 Fe1 N4 Fe3 50.03(6) . 2_566
N4 Fe1 N5 C26 -7.4(2) . .
N3 Fe1 N5 C26 157.9(2) . .
N1 Fe1 N5 C26 35.0(6) . .
Fe3 Fe1 N5 C26 -60.4(2) 2_566 .
Fe2 Fe1 N5 C26 -111.1(3) 2_566 .
Fe3 Fe1 N5 C26 -149.7(2) . .
Fe2 Fe1 N5 C26 -98.2(2) . .
N4 Fe1 N5 Fe2 103.73(10) . 2_566
N3 Fe1 N5 Fe2 -91.02(10) . 2_566
N1 Fe1 N5 Fe2 146.1(4) . 2_566
Fe3 Fe1 N5 Fe2 50.65(7) 2_566 2_566
Fe3 Fe1 N5 Fe2 -38.56(8) . 2_566
Fe2 Fe1 N5 Fe2 12.87(16) . 2_566
N5 Fe2 N6 C36 -6.2(3) 2_566 .
N2 Fe2 N6 C36 42.8(5) . .
N1 Fe2 N6 C36 160.4(2) . .
Fe3 Fe2 N6 C36 -109.2(3) 2_566 .
Fe1 Fe2 N6 C36 -58.4(2) 2_566 .
Fe3 Fe2 N6 C36 -96.1(3) . .
Fe1 Fe2 N6 C36 -148.2(2) . .
N5 Fe2 N6 Fe3 103.06(10) 2_566 2_566
N2 Fe2 N6 Fe3 152.0(4) . 2_566
N1 Fe2 N6 Fe3 -90.36(10) . 2_566
Fe1 Fe2 N6 Fe3 50.79(6) 2_566 2_566
Fe3 Fe2 N6 Fe3 13.16(15) . 2_566
Fe1 Fe2 N6 Fe3 -38.99(7) . 2_566
C11 N1 C3 C2 164.4(3) . .
Fe2 N1 C3 C2 -63.1(3) . .
Fe1 N1 C3 C2 27.9(4) . .
C4 C2 C3 N1 76.3(4) . .
C5 C2 C3 N1 -53.6(4) . .
C1 C2 C3 N1 -168.5(3) . .
C21 N2 C4 C2 165.7(3) . .
Fe2 N2 C4 C2 24.7(4) . .
Fe3 N2 C4 C2 -65.0(3) . .
C3 C2 C4 N2 -50.7(4) . .
C5 C2 C4 N2 79.0(4) . .
C1 C2 C4 N2 -166.0(3) . .
C31 N3 C5 C2 163.4(3) . .
Fe1 N3 C5 C2 -62.4(3) . .
Fe3 N3 C5 C2 27.2(4) . .
C4 C2 C5 N3 -53.2(4) . .
C3 C2 C5 N3 76.6(4) . .
C1 C2 C5 N3 -168.3(3) . .
C3 N1 C11 C12 23.3(5) . .
Fe2 N1 C11 C12 -107.5(3) . .
Fe1 N1 C11 C12 166.3(3) . .
C3 N1 C11 C16 -153.8(3) . .
Fe2 N1 C11 C16 75.4(3) . .
Fe1 N1 C11 C16 -10.8(4) . .
C16 C11 C12 C13 1.6(5) . .
N1 C11 C12 C13 -175.5(3) . .
C11 C12 C13 C14 -0.6(6) . .
C12 C13 C14 C15 -0.4(5) . .
C13 C14 C15 C16 0.2(5) . .
C14 C15 C16 N4 179.8(3) . .
C14 C15 C16 C11 0.9(5) . .
Fe1 N4 C16 C15 -162.5(3) . .
Fe3 N4 C16 C15 110.0(3) 2_566 .
Fe1 N4 C16 C11 16.4(4) . .
Fe3 N4 C16 C11 -71.1(4) 2_566 .
C12 C11 C16 C15 -1.8(5) . .
N1 C11 C16 C15 175.6(3) . .
C12 C11 C16 N4 179.3(3) . .
N1 C11 C16 N4 -3.3(4) . .
C4 N2 C21 C22 20.0(5) . .
Fe2 N2 C21 C22 167.3(3) . .
Fe3 N2 C21 C22 -107.7(3) . .
C4 N2 C21 C26 -157.9(3) . 2_566
Fe2 N2 C21 C26 -10.6(4) . 2_566
Fe3 N2 C21 C26 74.4(3) . 2_566
C26 C21 C22 C23 0.7(5) 2_566 .
N2 C21 C22 C23 -177.1(3) . .
C21 C22 C23 C24 0.1(5) . .
C22 C23 C24 C25 -1.3(5) . .
C23 C24 C25 C26 1.6(5) . 2_566
Fe2 N5 C26 C25 165.4(3) 2_566 2_566
Fe1 N5 C26 C25 -104.8(3) . 2_566
Fe2 N5 C26 C21 -14.6(4) 2_566 2_566
Fe1 N5 C26 C21 75.2(3) . 2_566
C5 N3 C31 C32 21.4(4) . .
Fe1 N3 C31 C32 -110.9(3) . .
Fe3 N3 C31 C32 164.4(3) . .
C5 N3 C31 C36 -156.3(3) . 2_566
Fe1 N3 C31 C36 71.5(3) . 2_566
Fe3 N3 C31 C36 -13.3(3) . 2_566
C36 C31 C32 C33 2.6(5) 2_566 .
N3 C31 C32 C33 -175.0(3) . .
C31 C32 C33 C34 -0.1(6) . .
C32 C33 C34 C35 -2.0(6) . 2_566
C34 C35 C36 N6 -176.8(3) 2_566 .
C34 C35 C36 C31 -0.9(5) 2_566 2_566
Fe2 N6 C36 C35 -111.1(3) . .
Fe3 N6 C36 C35 160.0(3) 2_566 .
Fe2 N6 C36 C31 72.9(3) . 2_566
Fe3 N6 C36 C31 -15.9(4) 2_566 2_566
O1S Na1 N1S C5S 21.8(18) . .
O1S Na1 N1S C5S -158.2(18) 2_575 .
N1S Na1 O1S C3S -74.1(3) 2_575 .
N1S Na1 O1S C3S 105.9(3) . .
N1S Na1 O1S C2S 79.6(3) 2_575 .
N1S Na1 O1S C2S -100.4(3) . .
C3S O1S C2S C1S -178.9(3) . .
Na1 O1S C2S C1S 25.9(4) . .
C2S O1S C3S C4S 179.0(3) . .
Na1 O1S C3S C4S -23.8(4) . .
